data_7054368
loop_
_publ_author_name
'Sathyanarayana, Arruri'
'Prabusankar, Ganesan'

_publ_section_title
;
 Facile access to imidazole and imidazolium substituted dibenzo-diazocines
;
_journal_issue 8
_journal_name_full 'New Journal of Chemistry'
_journal_page_first 3613
_journal_paper_doi 10.1039/C4NJ00351A
_journal_volume 38
_journal_year 2014
_chemical_formula_moiety '2(I), C23 H24 N6'
_chemical_formula_sum 'C23 H24 I2 N6'
_chemical_formula_weight 638.30
_space_group_crystal_system monoclinic
_space_group_IT_number 14
_space_group_name_Hall '-P 2ybc'
_space_group_name_H-M_alt 'P 1 21/c 1'
_symmetry_space_group_name_Hall '-P 2ybc'
_symmetry_space_group_name_H-M 'P 1 21/c 1'
_audit_creation_date 2013-12-21
_audit_creation_method
;
  Olex2 1.1
  (compiled Nov  1 2011 20:42:30, GUI svn.r3906)
;
_cell_angle_alpha 90
_cell_angle_beta 107.695(3)
_cell_angle_gamma 90
_cell_formula_units_Z 4
_cell_length_a 10.9300(2)
_cell_length_b 16.8443(3)
_cell_length_c 14.0472(3)
_cell_measurement_reflns_used 4450
_cell_measurement_temperature 298
_cell_measurement_theta_max 70.6311
_cell_measurement_theta_min 3.2997
_cell_volume 2463.85(9)
_computing_cell_refinement
;
CrysAlisPro, Agilent Technologies,
Version 1.171.35.19 (release 27-10-2011 CrysAlis171 .NET)
(compiled Oct 27 2011,15:02:11)
;
_computing_data_collection
;
CrysAlisPro, Agilent Technologies,
Version 1.171.35.19 (release 27-10-2011 CrysAlis171 .NET)
(compiled Oct 27 2011,15:02:11)
;
_computing_data_reduction
;
CrysAlisPro, Agilent Technologies,
Version 1.171.35.19 (release 27-10-2011 CrysAlis171 .NET)
(compiled Oct 27 2011,15:02:11)
;
_computing_molecular_graphics
;
O. V. Dolomanov, L. J. Bourhis, R. J. Gildea, J. A. K. Howard and H. Puschmann,
OLEX2: a complete structure solution, refinement and analysis program.
J. Appl. Cryst. (2009). 42, 339-341.
;
_computing_publication_material
;
O. V. Dolomanov, L. J. Bourhis, R. J. Gildea, J. A. K. Howard and H. Puschmann,
OLEX2: a complete structure solution, refinement and analysis program.
J. Appl. Cryst. (2009). 42, 339-341.
;
_computing_structure_refinement
;
olex2.refine (L.J. Bourhis, O.V. Dolomanov, R.J. Gildea, J.A.K. Howard,
H. Puschmann, in preparation, 2011)
;
_computing_structure_solution
;
olex2.solve (L.J. Bourhis, O.V. Dolomanov, R.J. Gildea, J.A.K. Howard,
H. Puschmann, in preparation, 2011)
;
_diffrn_ambient_temperature 298.15
_diffrn_detector_area_resol_mean 16.1293
_diffrn_measured_fraction_theta_full 0.981029
_diffrn_measured_fraction_theta_max 0.981029
_diffrn_measurement_details
;
  1 omega  -16.00   28.00   1.0000    1.5000
omega____ theta____ kappa____ phi______ frames
    -        0.0000  -82.0000  -13.0000 44

  2 omega -101.00  -44.00   1.0000    1.6100
omega____ theta____ kappa____ phi______ frames
    -      -33.5000  -57.0000    0.0000 57

  3 omega  -67.00  -35.00   1.0000    1.6100
omega____ theta____ kappa____ phi______ frames
    -      -33.5000  178.0000   90.0000 32

  4 omega   13.00  124.00   1.0000    1.6100
omega____ theta____ kappa____ phi______ frames
    -       54.0000    0.0000   60.0000 111

  5 omega   35.00   61.00   1.0000    1.6100
omega____ theta____ kappa____ phi______ frames
    -       54.0000 -125.0000   30.0000 26

  6 omega   26.00   56.00   1.0000    1.6100
omega____ theta____ kappa____ phi______ frames
    -       54.0000 -125.0000 -150.0000 30

  7 omega   24.00  103.00   1.0000    1.6100
omega____ theta____ kappa____ phi______ frames
    -       54.0000 -125.0000  -90.0000 79

  8 omega   36.00   73.00   1.0000    1.6100
omega____ theta____ kappa____ phi______ frames
    -      108.0000  -25.0000  -30.0000 37

  9 omega   58.00  129.00   1.0000    1.6100
omega____ theta____ kappa____ phi______ frames
    -      108.0000  -63.0000 -120.0000 71

 10 omega   67.00   93.00   1.0000    1.6100
omega____ theta____ kappa____ phi______ frames
    -      108.0000  -50.0000 -120.0000 26

 11 omega  100.00  168.00   1.0000    1.6100
omega____ theta____ kappa____ phi______ frames
    -      108.0000  111.0000    0.0000 68

 12 omega   55.00   85.00   1.0000    1.6100
omega____ theta____ kappa____ phi______ frames
    -      108.0000  -38.0000   30.0000 30

 13 omega   89.00  178.00   1.0000    1.6100
omega____ theta____ kappa____ phi______ frames
    -      108.0000   38.0000  150.0000 89

 14 omega   80.00  126.00   1.0000    1.6100
omega____ theta____ kappa____ phi______ frames
    -      108.0000  -91.0000   30.0000 46

 15 omega   87.00  178.00   1.0000    1.6100
omega____ theta____ kappa____ phi______ frames
    -      108.0000   38.0000   90.0000 91

 16 omega   43.00   73.00   1.0000    1.6100
omega____ theta____ kappa____ phi______ frames
    -      108.0000  -91.0000   30.0000 30

 17 omega   66.00   91.00   1.0000    1.6100
omega____ theta____ kappa____ phi______ frames
    -      108.0000  -38.0000  120.0000 25

 18 omega   39.00   65.00   1.0000    1.6100
omega____ theta____ kappa____ phi______ frames
    -      108.0000  -50.0000 -120.0000 26
;
_diffrn_measurement_device_type 'SuperNova, Dual, Cu at zero, Eos'
_diffrn_measurement_method '\w scans'
_diffrn_orient_matrix_UB_11 -0.1070038000
_diffrn_orient_matrix_UB_12 0.0544198000
_diffrn_orient_matrix_UB_13 0.0131697000
_diffrn_orient_matrix_UB_21 -0.1021944000
_diffrn_orient_matrix_UB_22 -0.0582509000
_diffrn_orient_matrix_UB_23 -0.0618083000
_diffrn_orient_matrix_UB_31 0.0027771000
_diffrn_orient_matrix_UB_32 -0.0448629000
_diffrn_orient_matrix_UB_33 0.0961552000
_diffrn_radiation_monochromator mirror
_diffrn_radiation_type 'Cu K\a'
_diffrn_radiation_wavelength 1.5418
_diffrn_reflns_av_R_equivalents 0.0464
_diffrn_reflns_av_unetI/netI 0.0546
_diffrn_reflns_limit_h_max 13
_diffrn_reflns_limit_h_min -13
_diffrn_reflns_limit_k_max 20
_diffrn_reflns_limit_k_min -19
_diffrn_reflns_limit_l_max 16
_diffrn_reflns_limit_l_min -9
_diffrn_reflns_number 10257
_diffrn_reflns_theta_full 70.766692
_diffrn_reflns_theta_max 70.77
_diffrn_reflns_theta_min 3.30
_diffrn_source 'SuperNova (Cu) X-ray Source'
_diffrn_source_current n/a
_diffrn_source_voltage n/a
_exptl_absorpt_coefficient_mu 20.220
_exptl_absorpt_correction_T_max 1.00000
_exptl_absorpt_correction_T_min 0.23658
_exptl_absorpt_correction_type multi-scan
_exptl_absorpt_process_details
;
CrysAlisPro, Agilent Technologies,
Version 1.171.35.19 (release 27-10-2011 CrysAlis171 .NET)
(compiled Oct 27 2011,15:02:11)
Empirical absorption correction using spherical harmonics,
 implemented in SCALE3 ABSPACK scaling algorithm.
;
_exptl_crystal_colour colourless
_exptl_crystal_colour_primary colourless
_exptl_crystal_density_diffrn 1.7206
_exptl_crystal_description needle
_exptl_crystal_F_000 1242.1119
_exptl_crystal_size_max 0.8
_exptl_crystal_size_mid 0.4
_exptl_crystal_size_min 0.3
_refine_diff_density_max 1.404677
_refine_diff_density_min -2.080394
_refine_diff_density_rms 0.186271
_refine_ls_d_res_high 0.816493
_refine_ls_d_res_low 10.478140
_refine_ls_goodness_of_fit_ref 1.045289
_refine_ls_hydrogen_treatment mixed
_refine_ls_matrix_type full
_refine_ls_number_constraints 41
_refine_ls_number_parameters 282
_refine_ls_number_reflns 4654
_refine_ls_number_restraints 0
_refine_ls_restrained_S_all 1.045289
_refine_ls_R_factor_all 0.060348
_refine_ls_R_factor_gt 0.052040
_refine_ls_shift/su_max 0.0003
_refine_ls_shift/su_mean 0.0000
_refine_ls_structure_factor_coef Fsqd
_refine_ls_weighting_details 'w=1/[\s^2^(Fo^2^)+(0.0845P)^2^+0.0937P] where P=(Fo^2^+2Fc^2^)/3'
_refine_ls_weighting_scheme calc
_refine_ls_wR_factor_ref 0.142201
_reflns_Friedel_coverage 0.0
_reflns_limit_h_max 12
_reflns_limit_h_min -13
_reflns_limit_k_max 20
_reflns_limit_k_min 0
_reflns_limit_l_max 16
_reflns_limit_l_min 0
_reflns_number_gt 3914
_reflns_number_total 4654
_reflns_threshold_expression I>=2u(I)
_cod_duplicate_entry 7054206
_cod_data_source_file c4nj00351a2.cif
_cod_data_source_block 5
_cod_original_cell_volume 2463.83(10)
_cod_database_code 7054368
_chemical_oxdiff_formula 'C22 H22 N6 I2'
_reflns_odcompleteness_completeness 99.98
_reflns_odcompleteness_iscentric 1
_reflns_odcompleteness_theta 66.97

loop_
_space_group_symop_id
_space_group_symop_operation_xyz
1 x,y,z
2 -x,y+1/2,-z+1/2
3 -x,-y,-z
4 x,-y-1/2,z-1/2

loop_
_atom_site_label
_atom_site_type_symbol
_atom_site_fract_x
_atom_site_fract_y
_atom_site_fract_z
_atom_site_U_iso_or_equiv
_atom_site_adp_type
_atom_site_occupancy
_atom_site_refinement_flags_posn
I2 I 0.37114(4) 0.39337(3) 0.75670(3) 0.05461(16) Uani 1.000000 .
I1 I 0.92356(4) 0.06878(2) 0.31909(3) 0.05641(16) Uani 1.000000 .
N4 N 0.7727(4) 0.2422(2) 0.9354(3) 0.0400(9) Uani 1.000000 .
N5 N 0.3956(4) 0.0958(3) 0.7023(3) 0.0393(9) Uani 1.000000 .
N6 N 0.3277(5) 0.0355(3) 0.5610(4) 0.0488(11) Uani 1.000000 .
N1 N 1.0953(5) 0.2646(3) 1.2332(3) 0.0399(9) Uani 1.000000 .
N2 N 1.0118(4) 0.2225(2) 1.0824(3) 0.0336(8) Uani 1.000000 .
N3 N 0.6101(4) 0.1928(3) 0.7886(3) 0.0405(9) Uani 1.000000 .
C13 C 0.6967(5) 0.2223(4) 1.0031(4) 0.0457(12) Uani 1.000000 .
H13a H 0.7525(7) 0.1925(19) 1.058(2) 0.0548(15) Uiso 1.000000 R
H13b H 0.664(2) 0.2718(6) 1.021(3) 0.0548(15) Uiso 1.000000 R
C14 C 0.5442(5) 0.1574(3) 0.8507(4) 0.0383(11) Uani 1.000000 .
C15 C 0.5819(5) 0.1703(3) 0.9548(4) 0.0415(11) Uani 1.000000 .
C12 C 0.6827(6) 0.2625(3) 0.8381(5) 0.0458(12) Uani 1.000000 .
H12a H 0.6249(17) 0.3043(16) 0.845(2) 0.0549(15) Uiso 1.000000 R
H12b H 0.728(2) 0.287(2) 0.7958(5) 0.0549(15) Uiso 1.000000 R
C9 C 0.8245(5) 0.1279(3) 0.8432(4) 0.0369(10) Uani 1.000000 .
C10 C 0.8554(5) 0.1788(3) 0.9260(4) 0.0351(10) Uani 1.000000 .
C11 C 0.6971(5) 0.1371(3) 0.7610(4) 0.0429(12) Uani 1.000000 .
H11a H 0.6557(6) 0.0856(4) 0.747(3) 0.0514(14) Uiso 1.000000 R
H11b H 0.7136(19) 0.156(2) 0.7009(17) 0.0514(14) Uiso 1.000000 R
C16 C 0.5117(6) 0.1345(4) 1.0114(5) 0.0529(14) Uani 1.000000 .
H16 H 0.5350(6) 0.1442(4) 1.0797(5) 0.0634(17) Uiso 1.000000 R
C21 C 0.3779(6) 0.1533(4) 0.6281(5) 0.0582(16) Uani 1.000000 .
H21 H 0.3910(6) 0.2077(4) 0.6374(5) 0.0699(19) Uiso 1.000000 R
C22 C 0.3380(8) 0.1147(4) 0.5405(5) 0.0618(17) Uani 1.000000 .
H22 H 0.3205(8) 0.1373(4) 0.4774(5) 0.074(2) Uiso 1.000000 R
C23 C 0.2829(8) -0.0281(5) 0.4872(6) 0.076(2) Uani 1.000000 .
H23a H 0.2639(8) -0.0064(5) 0.4211(6) 0.114(3) Uiso 1.000000 R
H23b H 0.3487(8) -0.0677(5) 0.4968(6) 0.114(3) Uiso 1.000000 R
H23c H 0.2068(8) -0.0518(5) 0.4954(6) 0.114(3) Uiso 1.000000 R
C20 C 0.3620(5) 0.0259(3) 0.6590(4) 0.0411(11) Uani 1.000000 .
H20 H 0.3624(5) -0.0220(3) 0.6920(4) 0.0493(13) Uiso 1.000000 R
C17 C 0.4086(6) 0.0849(4) 0.9687(5) 0.0532(14) Uani 1.000000 .
H17 H 0.3649(6) 0.0607(4) 1.0082(5) 0.0638(17) Uiso 1.000000 R
C18 C 0.3709(6) 0.0716(4) 0.8663(5) 0.0467(13) Uani 1.000000 .
H18 H 0.3019(6) 0.0384(4) 0.8366(5) 0.0560(15) Uiso 1.000000 R
C19 C 0.4377(5) 0.1086(3) 0.8089(4) 0.0390(11) Uani 1.000000 .
C8 C 0.9102(6) 0.0689(3) 0.8370(4) 0.0420(12) Uani 1.000000 .
H8 H 0.8898(6) 0.0358(3) 0.7815(4) 0.0504(14) Uiso 1.000000 R
C2 C 1.0630(5) 0.1999(3) 1.1765(4) 0.0351(10) Uani 1.000000 .
H2 H 1.0745(5) 0.1477(3) 1.1991(4) 0.0422(12) Uiso 1.000000 R
C6 C 1.0582(5) 0.1081(3) 0.9942(4) 0.0404(11) Uani 1.000000 .
H6 H 1.1350(5) 0.1010(3) 1.0451(4) 0.0484(14) Uiso 1.000000 R
C4 C 1.0125(5) 0.3060(3) 1.0785(4) 0.0426(12) Uani 1.000000 .
H4 H 0.9829(5) 0.3376(3) 1.0219(4) 0.0511(14) Uiso 1.000000 R
C5 C 0.9740(5) 0.1686(3) 0.9993(4) 0.0355(10) Uani 1.000000 .
C1 C 1.1575(7) 0.2621(4) 1.3408(4) 0.0561(16) Uani 1.000000 .
H1a H 1.1719(7) 0.3152(4) 1.3664(4) 0.084(2) Uiso 1.000000 R
H1b H 1.1033(7) 0.2345(4) 1.3723(4) 0.084(2) Uiso 1.000000 R
H1c H 1.2382(7) 0.2349(4) 1.3546(4) 0.084(2) Uiso 1.000000 R
C3 C 1.0640(5) 0.3306(3) 1.1724(4) 0.0418(12) Uani 1.000000 .
H3 H 1.0766(5) 0.3832(3) 1.1934(4) 0.0502(14) Uiso 1.000000 R
C7 C 1.0251(6) 0.0584(3) 0.9115(4) 0.0433(12) Uani 1.000000 .
H7 H 1.0804(6) 0.0178(3) 0.9063(4) 0.0520(15) Uiso 1.000000 R

loop_
_atom_site_aniso_label
_atom_site_aniso_U_11
_atom_site_aniso_U_22
_atom_site_aniso_U_33
_atom_site_aniso_U_12
_atom_site_aniso_U_13
_atom_site_aniso_U_23
I2 0.0438(2) 0.0608(3) 0.0591(3) 0.00142(16) 0.01544(18) 0.00556(17)
I1 0.0628(3) 0.0461(2) 0.0723(3) -0.01007(16) 0.0385(2) -0.01894(17)
N4 0.043(2) 0.0329(19) 0.041(2) -0.0013(18) 0.0079(19) -0.0072(17)
N5 0.034(2) 0.046(2) 0.033(2) -0.0044(19) 0.0037(18) 0.0034(19)
N6 0.049(3) 0.055(3) 0.038(2) 0.001(2) 0.007(2) -0.004(2)
N1 0.054(2) 0.035(2) 0.031(2) 0.003(2) 0.0137(19) -0.0050(17)
N2 0.036(2) 0.0283(18) 0.034(2) -0.0014(16) 0.0079(17) 0.0007(16)
N3 0.043(2) 0.034(2) 0.040(2) -0.0031(18) 0.0064(19) 0.0034(18)
C13 0.045(3) 0.053(3) 0.036(3) 0.005(3) 0.008(2) -0.012(2)
C14 0.042(3) 0.039(2) 0.034(3) 0.005(2) 0.010(2) 0.002(2)
C15 0.042(3) 0.045(3) 0.039(3) 0.002(2) 0.014(2) -0.010(2)
C12 0.046(3) 0.039(3) 0.048(3) -0.000(2) 0.007(2) 0.004(2)
C9 0.040(3) 0.043(2) 0.029(2) -0.011(2) 0.013(2) -0.003(2)
C10 0.041(3) 0.034(2) 0.033(2) -0.004(2) 0.015(2) -0.0008(19)
C11 0.047(3) 0.051(3) 0.033(3) -0.010(3) 0.016(2) -0.007(2)
C16 0.048(3) 0.073(4) 0.042(3) 0.002(3) 0.020(3) -0.006(3)
C21 0.063(4) 0.048(3) 0.054(4) -0.002(3) 0.003(3) 0.015(3)
C22 0.079(5) 0.061(4) 0.037(3) 0.002(3) 0.004(3) 0.010(3)
C23 0.096(6) 0.081(5) 0.050(4) -0.009(5) 0.019(4) -0.025(4)
C20 0.034(2) 0.051(3) 0.036(3) -0.000(2) 0.006(2) 0.000(2)
C17 0.052(3) 0.068(4) 0.043(3) 0.001(3) 0.020(3) 0.007(3)
C18 0.039(3) 0.054(3) 0.047(3) -0.005(2) 0.015(3) -0.002(2)
C19 0.037(3) 0.044(3) 0.032(3) 0.003(2) 0.006(2) -0.001(2)
C8 0.053(3) 0.041(3) 0.036(3) -0.008(2) 0.020(2) -0.007(2)
C2 0.038(2) 0.034(2) 0.033(2) 0.002(2) 0.009(2) 0.0013(18)
C6 0.041(3) 0.039(3) 0.042(3) 0.002(2) 0.014(2) 0.003(2)
C4 0.054(3) 0.028(2) 0.045(3) 0.003(2) 0.014(3) 0.008(2)
C5 0.046(3) 0.031(2) 0.031(2) -0.002(2) 0.014(2) 0.0012(18)
C1 0.081(4) 0.050(3) 0.033(3) 0.003(3) 0.011(3) -0.010(2)
C3 0.050(3) 0.029(2) 0.046(3) -0.004(2) 0.015(3) -0.005(2)
C7 0.054(3) 0.035(2) 0.048(3) 0.004(2) 0.026(3) -0.002(2)

loop_
_atom_type_symbol
_atom_type_scat_dispersion_real
_atom_type_scat_dispersion_imag
_atom_type_scat_source
I -0.19206 6.94430 'International Tables Volume C Table 6.1.1.4 (pp. 500-502)'
H 0.00000 0.00000 'International Tables Volume C Table 6.1.1.4 (pp. 500-502)'
C 0.01920 0.00962 'International Tables Volume C Table 6.1.1.4 (pp. 500-502)'
N 0.03256 0.01839 'International Tables Volume C Table 6.1.1.4 (pp. 500-502)'

loop_
_geom_angle_atom_site_label_1
_geom_angle_atom_site_label_2
_geom_angle_atom_site_label_3
_geom_angle
C12 N4 C13 107.8(4)
C10 N4 C13 112.5(4)
C10 N4 C12 110.7(4)
C20 N5 C21 108.5(5)
C19 N5 C21 127.0(5)
C19 N5 C20 124.5(5)
C23 N6 C22 126.2(6)
C20 N6 C22 108.7(5)
C20 N6 C23 125.1(6)
C1 N1 C2 123.4(5)
C3 N1 C2 108.6(4)
C3 N1 C1 127.9(5)
C4 N2 C2 108.7(4)
C5 N2 C2 124.0(4)
C5 N2 C4 127.1(4)
C12 N3 C14 110.3(4)
C11 N3 C14 112.5(4)
C11 N3 C12 109.6(4)
H13a C13 N4 107.1(13)
H13b C13 N4 107.1(13)
H13b C13 H13a 115(5)
C15 C13 N4 113.3(4)
C15 C13 H13a 107.1(13)
C15 C13 H13b 107.1(13)
C15 C14 N3 121.9(5)
C19 C14 N3 120.1(5)
C19 C14 C15 118.0(5)
C14 C15 C13 119.8(5)
C16 C15 C13 121.3(5)
C16 C15 C14 118.9(5)
N3 C12 N4 111.7(4)
H12a C12 N4 110.6(13)
H12a C12 N3 110.6(13)
H12b C12 N4 110.6(13)
H12b C12 N3 110.6(13)
H12b C12 H12a 102(6)
C11 C9 C10 120.1(5)
C8 C9 C10 119.5(5)
C8 C9 C11 120.3(5)
C9 C10 N4 122.2(5)
C5 C10 N4 119.6(4)
C5 C10 C9 118.2(5)
C9 C11 N3 112.4(4)
H11a C11 N3 108.9(14)
H11a C11 C9 108.9(14)
H11b C11 N3 108.9(14)
H11b C11 C9 108.9(14)
H11b C11 H11a 109(6)
H16 C16 C15 119.0(3)
C17 C16 C15 122.0(6)
C17 C16 H16 119.0(4)
H21 C21 N5 126.8(4)
C22 C21 N5 106.3(6)
C22 C21 H21 126.8(4)
C21 C22 N6 107.6(6)
H22 C22 N6 126.2(4)
H22 C22 C21 126.2(4)
H23a C23 N6 109.5
H23b C23 N6 109.5
H23b C23 H23a 109.5
H23c C23 N6 109.5
H23c C23 H23a 109.5
H23c C23 H23b 109.5
N6 C20 N5 108.7(5)
H20 C20 N5 125.6(3)
H20 C20 N6 125.6(3)
H17 C17 C16 120.2(4)
C18 C17 C16 119.5(6)
C18 C17 H17 120.2(4)
H18 C18 C17 120.5(4)
C19 C18 C17 119.1(5)
C19 C18 H18 120.5(3)
C14 C19 N5 119.0(5)
C18 C19 N5 118.5(5)
C18 C19 C14 122.4(5)
H8 C8 C9 119.3(3)
C7 C8 C9 121.4(5)
C7 C8 H8 119.3(3)
N2 C2 N1 108.4(4)
H2 C2 N1 125.8(3)
H2 C2 N2 125.8(3)
C5 C6 H6 120.7(3)
C7 C6 H6 120.7(3)
C7 C6 C5 118.5(5)
H4 C4 N2 126.9(3)
C3 C4 N2 106.1(5)
C3 C4 H4 126.9(3)
C10 C5 N2 119.6(4)
C6 C5 N2 118.3(5)
C6 C5 C10 122.1(5)
H1a C1 N1 109.5
H1b C1 N1 109.5
H1b C1 H1a 109.5
H1c C1 N1 109.5
H1c C1 H1a 109.5
H1c C1 H1b 109.5
C4 C3 N1 108.2(4)
H3 C3 N1 125.9(3)
H3 C3 C4 125.9(3)
C6 C7 C8 120.2(5)
H7 C7 C8 119.9(3)
H7 C7 C6 119.9(3)

loop_
_geom_bond_atom_site_label_1
_geom_bond_atom_site_label_2
_geom_bond_distance
N4 C13 1.479(7)
N4 C12 1.461(7)
N4 C10 1.431(6)
N5 C21 1.392(7)
N5 C20 1.326(7)
N5 C19 1.442(7)
N6 C22 1.376(8)
N6 C23 1.468(8)
N6 C20 1.321(7)
N1 C2 1.333(6)
N1 C1 1.458(7)
N1 C3 1.380(7)
N2 C2 1.325(6)
N2 C4 1.408(6)
N2 C5 1.436(6)
N3 C14 1.421(7)
N3 C12 1.468(7)
N3 C11 1.470(7)
C13 H13a 0.9700
C13 H13b 0.9700
C13 C15 1.510(8)
C14 C15 1.411(7)
C14 C19 1.399(8)
C15 C16 1.398(8)
C12 H12a 0.9700
C12 H12b 0.9700
C9 C10 1.402(7)
C9 C11 1.522(8)
C9 C8 1.386(8)
C10 C5 1.399(7)
C11 H11a 0.9700
C11 H11b 0.9700
C16 H16 0.9300
C16 C17 1.384(9)
C21 H21 0.9300
C21 C22 1.342(10)
C22 H22 0.9300
C23 H23a 0.9600
C23 H23b 0.9600
C23 H23c 0.9600
C20 H20 0.9300
C17 H17 0.9300
C17 C18 1.388(9)
C18 H18 0.9300
C18 C19 1.390(8)
C8 H8 0.9300
C8 C7 1.380(9)
C2 H2 0.9300
C6 H6 0.9300
C6 C5 1.390(7)
C6 C7 1.388(8)
C4 H4 0.9300
C4 C3 1.333(8)
C1 H1a 0.9600
C1 H1b 0.9600
C1 H1c 0.9600
C3 H3 0.9300
C7 H7 0.9300
